data_7021438
loop_
_publ_author_name
'Crespo, Olga'
'D\'iez-Gil, C\'esar'
'Gimeno, M Concepci\'on'
'Jones, Peter G.'
'Laguna, Antonio'
'Ospino, Isaura'
'Tapias, Jorge'
'Villacampa, M. Dolores'
'Visbal, Renso'

_publ_section_title
;
 Influence of the group 11 metal on the emissive properties of complexes
 [M{(PR2)2C2B9H10}L].
;
_journal_issue 23
_journal_name_full 'Dalton transactions (Cambridge, England : 2003)'
_journal_page_first 8298
_journal_page_last 8306
_journal_paper_doi 10.1039/c3dt50434d
_journal_volume 42
_journal_year 2013
_chemical_formula_sum 'C40 H45 Au B9 O P3'
_chemical_formula_weight 928.93
_chemical_name_systematic
;
?
;
_space_group_IT_number 2
_symmetry_cell_setting triclinic
_symmetry_space_group_name_Hall '-P 1'
_symmetry_space_group_name_H-M 'P -1'
_atom_sites_solution_hydrogens geom
_atom_sites_solution_primary direct
_atom_sites_solution_secondary difmap
_audit_creation_method SHELXL-97
_cell_angle_alpha 79.691(3)
_cell_angle_beta 70.189(3)
_cell_angle_gamma 76.404(3)
_cell_formula_units_Z 2
_cell_length_a 11.9805(17)
_cell_length_b 12.7651(18)
_cell_length_c 14.375(2)
_cell_measurement_reflns_used 1806
_cell_measurement_temperature 100(2)
_cell_measurement_theta_max 19.9
_cell_measurement_theta_min 2.2
_cell_volume 1998.4(5)
_computing_cell_refinement 'SAINT+ 6.02 (Bruker AXS, 1999)'
_computing_data_collection 'SMART v. 5.611 (Bruker AXS, 2000)'
_computing_data_reduction 'SAINT+ 6.02 (Bruker AXS, 1999)'
_computing_molecular_graphics 'XP, SHELXTL v. 6.10 (Bruker, 2000)'
_computing_publication_material 'XCIF, SHELXTL v. 6.10 (Bruker, 2000)'
_computing_structure_refinement 'SHELXL-97 (Sheldrick, 1997)'
_computing_structure_solution 'SHELXS-97 (Sheldrick, 1990)'
_diffrn_ambient_temperature 100(2)
_diffrn_detector_area_resol_mean 8.26
_diffrn_measured_fraction_theta_full 0.997
_diffrn_measured_fraction_theta_max 0.997
_diffrn_measurement_device_type 'Bruker SMART APEX CCD system'
_diffrn_measurement_method '\w rotations with narrow frames'
_diffrn_radiation_monochromator graphite
_diffrn_radiation_source 'fine-focus sealed tube'
_diffrn_radiation_type MoK\a
_diffrn_radiation_wavelength 0.71073
_diffrn_reflns_av_R_equivalents 0.0831
_diffrn_reflns_limit_h_max 14
_diffrn_reflns_limit_h_min -14
_diffrn_reflns_limit_k_max 15
_diffrn_reflns_limit_k_min -15
_diffrn_reflns_limit_l_max 17
_diffrn_reflns_limit_l_min -17
_diffrn_reflns_number 21974
_diffrn_reflns_theta_full 26.00
_diffrn_reflns_theta_max 26.00
_diffrn_reflns_theta_min 1.51
_exptl_absorpt_coefficient_mu 3.834
_exptl_absorpt_correction_T_max 0.8026
_exptl_absorpt_correction_T_min 0.5790
_exptl_absorpt_correction_type multi-scan
_exptl_absorpt_process_details
;
SADABS; Area-Detector Absorption Correction. Bruker-AXS
within SAINT+ package, v. 6.02 (1999).
;
_exptl_crystal_colour green
_exptl_crystal_density_diffrn 1.544
_exptl_crystal_density_method 'not measured'
_exptl_crystal_description prism
_exptl_crystal_F_000 924
_exptl_crystal_size_max 0.16
_exptl_crystal_size_mid 0.14
_exptl_crystal_size_min 0.06
_refine_diff_density_max 2.615
_refine_diff_density_min -1.623
_refine_diff_density_rms 0.184
_refine_ls_extinction_method none
_refine_ls_goodness_of_fit_ref 1.000
_refine_ls_hydrogen_treatment mixed
_refine_ls_matrix_type full
_refine_ls_number_parameters 518
_refine_ls_number_reflns 7830
_refine_ls_number_restraints 12
_refine_ls_restrained_S_all 0.999
_refine_ls_R_factor_all 0.0730
_refine_ls_R_factor_gt 0.0520
_refine_ls_shift/su_max 0.001
_refine_ls_shift/su_mean 0.000
_refine_ls_structure_factor_coef Fsqd
_refine_ls_weighting_details 'calc w=1/[\s^2^(Fo^2^)+(0.0430P)^2^+0.0000P] where P=(Fo^2^+2Fc^2^)/3'
_refine_ls_weighting_scheme calc
_refine_ls_wR_factor_gt 0.1002
_refine_ls_wR_factor_ref 0.1072
_reflns_number_gt 6208
_reflns_number_total 7830
_reflns_threshold_expression >2sigma(I)
_cod_data_source_file c3dt50434d.txt
_cod_data_source_block lol68as
_cod_depositor_comments
;
The following automatic conversions were performed:

'_symmetry_cell_setting' value 'Triclinic' changed to 'triclinic'
according to /home/saulius/struct/CIF-dictionaries/cif_core.dic
dictionary named 'cif_core.dic' version 2.4.2 from 2011-04-26.

Automatic conversion script
Id: cif_fix_values 1891 2012-01-12 08:04:46Z andrius 
;
_cod_original_sg_symbol_H-M P-1
_cod_database_code 7021438
_diffrn_reflns_av_unetl/neti 0.1045

loop_
_symmetry_equiv_pos_as_xyz
'x, y, z'
'-x, -y, -z'

loop_
_atom_site_label
_atom_site_type_symbol
_atom_site_fract_x
_atom_site_fract_y
_atom_site_fract_z
_atom_site_U_iso_or_equiv
_atom_site_adp_type
_atom_site_occupancy
_atom_site_symmetry_multiplicity
_atom_site_calc_flag
_atom_site_refinement_flags
Au1 Au 0.94092(3) 0.73478(2) 0.70137(2) 0.01485(9) Uani 1 1 d .
P1 P 0.74808(16) 0.82696(14) 0.68678(13) 0.0137(4) Uani 1 1 d .
P2 P 0.91889(16) 0.88339(15) 0.79062(13) 0.0136(4) Uani 1 1 d .
P3 P 1.06511(18) 0.57123(15) 0.68837(14) 0.0183(4) Uani 1 1 d .
B3 B 0.7725(7) 1.1116(6) 0.7907(6) 0.0153(17) Uani 1 1 d .
H3 H 0.786(6) 1.118(5) 0.861(5) 0.018 Uiso 1 1 d .
B4 B 0.6332(8) 1.1702(7) 0.7604(6) 0.0193(19) Uani 1 1 d .
H1 H 0.636(6) 1.085(6) 0.803(5) 0.023 Uiso 1 1 d .
H4 H 0.566(6) 1.232(6) 0.799(5) 0.023 Uiso 1 1 d .
B5 B 0.6224(7) 1.0645(7) 0.6947(6) 0.0163(18) Uani 1 1 d .
H5 H 0.545(6) 1.053(5) 0.698(5) 0.020 Uiso 1 1 d .
B6 B 0.8750(8) 1.0099(7) 0.6136(6) 0.0167(18) Uani 1 1 d .
H6 H 0.949(6) 0.954(6) 0.575(5) 0.020 Uiso 1 1 d .
B7 B 0.8932(8) 1.1088(7) 0.6772(6) 0.0185(19) Uani 1 1 d .
H7 H 0.973(7) 1.113(6) 0.678(5) 0.022 Uiso 1 1 d .
B8 B 0.7702(8) 1.2132(7) 0.6905(6) 0.0180(18) Uani 1 1 d .
H8 H 0.777(6) 1.291(6) 0.690(5) 0.022 Uiso 1 1 d .
B9 B 0.6734(8) 1.1830(7) 0.6298(6) 0.0183(18) Uani 1 1 d .
H9 H 0.625(6) 1.245(6) 0.598(5) 0.022 Uiso 1 1 d .
B10 B 0.7413(8) 1.0610(7) 0.5813(6) 0.0179(18) Uani 1 1 d .
H10 H 0.728(6) 1.040(6) 0.525(5) 0.022 Uiso 1 1 d .
B11 B 0.8339(8) 1.1489(7) 0.5788(6) 0.0168(18) Uani 1 1 d .
H11 H 0.885(6) 1.190(5) 0.517(5) 0.020 Uiso 1 1 d .
O1 O 1.0977(4) 0.5060(4) 0.5951(3) 0.0216(12) Uani 1 1 d .
C1 C 0.7418(6) 0.9703(5) 0.6872(5) 0.0117(14) Uani 1 1 d .
C2 C 0.8269(6) 0.9985(5) 0.7410(5) 0.0117(14) Uani 1 1 d U
C11 C 0.6959(6) 0.8163(5) 0.5853(5) 0.0140(15) Uani 1 1 d .
C12 C 0.5789(7) 0.8099(6) 0.5983(6) 0.0220(17) Uani 1 1 d .
H12 H 0.5209 0.8123 0.6626 0.026 Uiso 1 1 calc R
C13 C 0.5451(7) 0.7997(6) 0.5169(6) 0.0278(19) Uani 1 1 d .
H13 H 0.4635 0.7973 0.5255 0.033 Uiso 1 1 calc R
C14 C 0.6291(7) 0.7932(6) 0.4253(6) 0.028(2) Uani 1 1 d .
H14 H 0.6057 0.7861 0.3701 0.034 Uiso 1 1 calc R
C15 C 0.7462(7) 0.7968(6) 0.4120(6) 0.0253(18) Uani 1 1 d .
H15 H 0.8039 0.7920 0.3477 0.030 Uiso 1 1 calc R
C16 C 0.7824(7) 0.8075(5) 0.4917(5) 0.0184(16) Uani 1 1 d .
H16 H 0.8644 0.8087 0.4826 0.022 Uiso 1 1 calc R
C21 C 0.6362(7) 0.7824(6) 0.7996(5) 0.0190(16) Uani 1 1 d .
C22 C 0.5287(7) 0.8456(6) 0.8473(5) 0.0205(17) Uani 1 1 d .
H22 H 0.5082 0.9183 0.8202 0.025 Uiso 1 1 calc R
C23 C 0.4498(7) 0.8052(7) 0.9339(6) 0.0263(18) Uani 1 1 d .
H23 H 0.3766 0.8505 0.9665 0.032 Uiso 1 1 calc R
C24 C 0.4774(7) 0.6999(7) 0.9726(6) 0.032(2) Uani 1 1 d .
H24 H 0.4229 0.6713 1.0315 0.038 Uiso 1 1 calc R
C25 C 0.5834(8) 0.6365(7) 0.9261(6) 0.038(2) Uani 1 1 d .
H25 H 0.6032 0.5640 0.9541 0.045 Uiso 1 1 calc R
C26 C 0.6620(7) 0.6745(6) 0.8404(6) 0.0235(17) Uani 1 1 d .
H26 H 0.7343 0.6280 0.8082 0.028 Uiso 1 1 calc R
C31 C 1.0527(6) 0.9274(5) 0.7891(5) 0.0152(15) Uani 1 1 d .
C32 C 1.1530(6) 0.9147(6) 0.7061(5) 0.0168(16) Uani 1 1 d .
H32 H 1.1517 0.8815 0.6525 0.020 Uiso 1 1 calc R
C33 C 1.2549(6) 0.9503(6) 0.7011(5) 0.0207(17) Uani 1 1 d .
H33 H 1.3234 0.9432 0.6432 0.025 Uiso 1 1 calc R
C34 C 1.2579(7) 0.9960(6) 0.7798(5) 0.0239(18) Uani 1 1 d .
H34 H 1.3291 1.0190 0.7769 0.029 Uiso 1 1 calc R
C35 C 1.1589(7) 1.0083(7) 0.8618(6) 0.0283(19) Uani 1 1 d .
H35 H 1.1612 1.0398 0.9160 0.034 Uiso 1 1 calc R
C36 C 1.0557(7) 0.9756(7) 0.8664(5) 0.0235(18) Uani 1 1 d .
H36 H 0.9862 0.9861 0.9232 0.028 Uiso 1 1 calc R
C41 C 0.8344(6) 0.8535(6) 0.9196(5) 0.0151(15) Uani 1 1 d .
C42 C 0.7144(6) 0.8965(6) 0.9599(5) 0.0159(15) Uani 1 1 d .
H42 H 0.6748 0.9518 0.9218 0.019 Uiso 1 1 calc R
C43 C 0.6510(6) 0.8604(6) 1.0543(5) 0.0202(17) Uani 1 1 d .
H43 H 0.5682 0.8916 1.0813 0.024 Uiso 1 1 calc R
C44 C 0.7058(7) 0.7791(6) 1.1110(6) 0.0260(18) Uani 1 1 d .
H44 H 0.6610 0.7529 1.1759 0.031 Uiso 1 1 calc R
C45 C 0.8264(7) 0.7369(6) 1.0718(6) 0.0268(19) Uani 1 1 d .
H45 H 0.8656 0.6822 1.1105 0.032 Uiso 1 1 calc R
C46 C 0.8914(7) 0.7730(6) 0.9765(5) 0.0217(17) Uani 1 1 d .
H46 H 0.9747 0.7430 0.9500 0.026 Uiso 1 1 calc R
C51 C 1.2092(7) 0.5598(6) 0.7070(5) 0.0218(17) Uani 1 1 d .
C52 C 1.2290(7) 0.6365(7) 0.7536(6) 0.0276(19) Uani 1 1 d .
H52 H 1.1669 0.6973 0.7735 0.033 Uiso 1 1 calc R
C53 C 1.3363(7) 0.6265(7) 0.7716(6) 0.032(2) Uani 1 1 d .
H53 H 1.3469 0.6790 0.8055 0.039 Uiso 1 1 calc R
C54 C 1.4285(8) 0.5410(7) 0.7408(7) 0.040(2) Uani 1 1 d .
H54 H 1.5040 0.5351 0.7514 0.048 Uiso 1 1 calc R
C55 C 1.4107(8) 0.4641(8) 0.6945(7) 0.044(2) Uani 1 1 d .
H55 H 1.4740 0.4043 0.6741 0.053 Uiso 1 1 calc R
C56 C 1.3024(7) 0.4722(7) 0.6772(7) 0.035(2) Uani 1 1 d .
H56 H 1.2913 0.4183 0.6452 0.042 Uiso 1 1 calc R
C61 C 0.9879(6) 0.4783(6) 0.7865(5) 0.0203(17) Uani 1 1 d U
C62 C 0.9385(7) 0.5099(6) 0.8814(5) 0.0260(18) Uani 1 1 d .
H62 H 0.9490 0.5768 0.8941 0.031 Uiso 1 1 calc R
C63 C 0.8737(7) 0.4441(7) 0.9578(6) 0.031(2) Uani 1 1 d .
H63 H 0.8409 0.4663 1.0229 0.038 Uiso 1 1 calc R
C64 C 0.8558(7) 0.3481(7) 0.9418(6) 0.034(2) Uani 1 1 d .
H64 H 0.8108 0.3033 0.9944 0.040 Uiso 1 1 calc R
C65 C 0.9054(8) 0.3182(7) 0.8462(7) 0.040(2) Uani 1 1 d .
H65 H 0.8952 0.2515 0.8326 0.048 Uiso 1 1 calc R
C66 C 0.9707(7) 0.3858(6) 0.7690(6) 0.0274(19) Uani 1 1 d .
H66 H 1.0029 0.3649 0.7034 0.033 Uiso 1 1 calc R
C71 C 1.1468(7) 0.5577(6) 0.4964(5) 0.0281(19) Uani 1 1 d .
H71A H 1.2084 0.5978 0.4959 0.034 Uiso 1 1 calc R
H71B H 1.0818 0.6101 0.4761 0.034 Uiso 1 1 calc R
C72 C 1.2016(8) 0.4760(6) 0.4267(6) 0.033(2) Uani 1 1 d .
H72A H 1.2708 0.4284 0.4433 0.050 Uiso 1 1 calc R
H72B H 1.2287 0.5118 0.3589 0.050 Uiso 1 1 calc R
H72C H 1.1419 0.4329 0.4310 0.050 Uiso 1 1 calc R

loop_
_atom_site_aniso_label
_atom_site_aniso_U_11
_atom_site_aniso_U_22
_atom_site_aniso_U_33
_atom_site_aniso_U_23
_atom_site_aniso_U_13
_atom_site_aniso_U_12
Au1 0.01585(15) 0.01186(14) 0.01740(15) -0.00024(10) -0.00701(11) -0.00194(10)
P1 0.0148(10) 0.0124(9) 0.0159(9) -0.0011(7) -0.0078(8) -0.0023(8)
P2 0.0124(9) 0.0138(10) 0.0155(10) 0.0009(8) -0.0060(8) -0.0037(8)
P3 0.0210(11) 0.0134(10) 0.0213(10) -0.0006(8) -0.0096(9) -0.0012(8)
B3 0.017(4) 0.012(4) 0.019(4) -0.001(3) -0.005(4) -0.007(3)
B4 0.022(5) 0.011(4) 0.019(5) -0.003(4) 0.002(4) -0.001(4)
B5 0.006(4) 0.018(5) 0.025(5) -0.004(4) -0.004(3) -0.002(3)
B6 0.021(5) 0.015(4) 0.011(4) 0.002(3) -0.003(3) -0.003(4)
B7 0.019(5) 0.014(4) 0.025(5) 0.003(4) -0.006(4) -0.012(4)
B8 0.020(5) 0.021(5) 0.015(4) -0.003(4) -0.004(4) -0.010(4)
B9 0.015(4) 0.017(5) 0.023(5) -0.003(4) -0.009(4) 0.001(4)
B10 0.025(5) 0.010(4) 0.022(5) -0.001(3) -0.017(4) 0.004(3)
B11 0.018(5) 0.013(4) 0.016(4) 0.002(3) -0.007(4) 0.002(3)
O1 0.029(3) 0.011(3) 0.021(3) 0.000(2) -0.005(2) -0.003(2)
C1 0.015(4) 0.012(4) 0.013(3) 0.001(3) -0.012(3) -0.003(3)
C2 0.011(3) 0.014(3) 0.014(3) 0.001(2) -0.006(2) -0.009(2)
C11 0.016(4) 0.005(3) 0.024(4) -0.002(3) -0.011(3) 0.001(3)
C12 0.028(5) 0.021(4) 0.021(4) -0.009(3) -0.014(3) 0.002(3)
C13 0.020(4) 0.030(5) 0.042(5) -0.012(4) -0.019(4) 0.001(4)
C14 0.037(5) 0.026(5) 0.028(5) -0.012(4) -0.023(4) 0.011(4)
C15 0.039(5) 0.015(4) 0.022(4) -0.002(3) -0.012(4) -0.001(4)
C16 0.028(4) 0.012(4) 0.019(4) 0.001(3) -0.011(3) -0.006(3)
C21 0.024(4) 0.023(4) 0.017(4) 0.007(3) -0.013(3) -0.015(3)
C22 0.025(4) 0.018(4) 0.019(4) -0.005(3) -0.009(3) -0.002(3)
C23 0.019(4) 0.036(5) 0.025(4) -0.004(4) -0.006(3) -0.008(4)
C24 0.026(5) 0.042(6) 0.025(5) 0.004(4) 0.000(4) -0.020(4)
C25 0.031(5) 0.037(5) 0.037(5) 0.021(4) -0.010(4) -0.012(4)
C26 0.018(4) 0.021(4) 0.031(5) 0.000(3) -0.007(3) -0.005(3)
C31 0.014(4) 0.012(4) 0.020(4) -0.001(3) -0.006(3) -0.004(3)
C32 0.017(4) 0.016(4) 0.021(4) -0.001(3) -0.009(3) -0.005(3)
C33 0.014(4) 0.022(4) 0.022(4) -0.002(3) -0.001(3) -0.002(3)
C34 0.016(4) 0.033(5) 0.028(4) -0.001(4) -0.010(3) -0.010(4)
C35 0.020(4) 0.052(6) 0.022(4) -0.009(4) -0.008(3) -0.017(4)
C36 0.021(4) 0.044(5) 0.007(4) -0.005(3) -0.004(3) -0.008(4)
C41 0.022(4) 0.016(4) 0.014(4) 0.001(3) -0.011(3) -0.010(3)
C42 0.018(4) 0.017(4) 0.018(4) 0.000(3) -0.010(3) -0.006(3)
C43 0.012(4) 0.019(4) 0.027(4) -0.002(3) -0.005(3) -0.003(3)
C44 0.022(4) 0.030(5) 0.027(4) -0.002(4) -0.005(4) -0.009(4)
C45 0.032(5) 0.025(4) 0.027(4) 0.009(4) -0.018(4) -0.009(4)
C46 0.019(4) 0.024(4) 0.021(4) 0.000(3) -0.003(3) -0.007(3)
C51 0.018(4) 0.017(4) 0.026(4) 0.006(3) -0.008(3) -0.002(3)
C52 0.027(5) 0.033(5) 0.020(4) -0.005(4) -0.002(4) -0.007(4)
C53 0.030(5) 0.034(5) 0.040(5) 0.000(4) -0.018(4) -0.013(4)
C54 0.021(5) 0.047(6) 0.057(6) 0.001(5) -0.022(4) -0.009(4)
C55 0.027(5) 0.042(6) 0.063(7) -0.013(5) -0.017(5) 0.007(4)
C56 0.032(5) 0.025(5) 0.054(6) -0.013(4) -0.019(4) 0.000(4)
C61 0.017(3) 0.019(3) 0.022(3) 0.006(3) -0.009(3) 0.003(3)
C62 0.033(5) 0.019(4) 0.024(4) 0.005(3) -0.011(4) -0.003(4)
C63 0.025(5) 0.033(5) 0.028(5) 0.012(4) -0.010(4) 0.002(4)
C64 0.033(5) 0.049(6) 0.029(5) 0.019(4) -0.023(4) -0.025(4)
C65 0.057(6) 0.036(5) 0.047(6) 0.015(4) -0.035(5) -0.033(5)
C66 0.039(5) 0.029(5) 0.025(4) -0.005(4) -0.022(4) -0.009(4)
C71 0.034(5) 0.024(5) 0.020(4) 0.001(3) -0.002(4) -0.004(4)
C72 0.047(6) 0.018(4) 0.031(5) -0.001(4) -0.008(4) -0.008(4)

loop_
_atom_type_symbol
_atom_type_description
_atom_type_scat_dispersion_real
_atom_type_scat_dispersion_imag
_atom_type_scat_source
C C 0.0033 0.0016 'International Tables Vol C Tables 4.2.6.8 and 6.1.1.4'
H H 0.0000 0.0000 'International Tables Vol C Tables 4.2.6.8 and 6.1.1.4'
B B 0.0013 0.0007 'International Tables Vol C Tables 4.2.6.8 and 6.1.1.4'
P P 0.1023 0.0942 'International Tables Vol C Tables 4.2.6.8 and 6.1.1.4'
Au Au -2.0133 8.8022 'International Tables Vol C Tables 4.2.6.8 and 6.1.1.4'
O O 0.0106 0.0060 'International Tables Vol C Tables 4.2.6.8 and 6.1.1.4'

loop_
_geom_angle_atom_site_label_1
_geom_angle_atom_site_label_2
_geom_angle_atom_site_label_3
_geom_angle
P3 Au1 P2 132.95(7)
P3 Au1 P1 141.51(7)
P2 Au1 P1 83.15(6)
C11 P1 C1 106.3(3)
C11 P1 C21 105.8(3)
C1 P1 C21 107.8(3)
C11 P1 Au1 123.3(2)
C1 P1 Au1 106.7(2)
C21 P1 Au1 106.2(2)
C41 P2 C31 106.9(3)
C41 P2 C2 106.5(3)
C31 P2 C2 107.3(3)
C41 P2 Au1 109.3(2)
C31 P2 Au1 119.2(2)
C2 P2 Au1 106.9(2)
O1 P3 C51 103.5(3)
O1 P3 C61 100.2(3)
C51 P3 C61 105.0(3)
O1 P3 Au1 122.2(2)
C51 P3 Au1 117.1(3)
C61 P3 Au1 106.5(2)
C2 B3 B8 105.4(6)
C2 B3 B7 61.4(4)
B8 B3 B7 58.2(5)
C2 B3 B4 106.7(6)
B8 B3 B4 59.0(5)
B7 B3 B4 107.4(6)
B9 B4 B8 61.7(5)
B9 B4 B3 106.0(6)
B8 B4 B3 58.8(5)
B9 B4 B5 58.5(5)
B8 B4 B5 105.7(6)
B3 B4 B5 101.3(5)
C1 B5 B9 106.5(6)
C1 B5 B10 61.7(4)
B9 B5 B10 58.8(5)
C1 B5 B4 107.6(6)
B9 B5 B4 58.7(5)
B10 B5 B4 107.7(6)
C2 B6 C1 55.7(4)
C2 B6 B11 103.9(6)
C1 B6 B11 104.8(6)
C2 B6 B10 104.0(6)
C1 B6 B10 59.9(4)
B11 B6 B10 59.4(5)
C2 B6 B7 59.7(4)
C1 B6 B7 104.7(6)
B11 B6 B7 58.9(5)
B10 B6 B7 107.1(6)
B8 B7 B11 62.1(5)
B8 B7 C2 102.2(6)
B11 B7 C2 103.7(6)
B8 B7 B3 60.5(5)
B11 B7 B3 109.0(6)
C2 B7 B3 55.0(4)
B8 B7 B6 108.8(6)
B11 B7 B6 59.9(5)
C2 B7 B6 58.4(4)
B3 B7 B6 105.5(6)
B7 B8 B3 61.3(5)
B7 B8 B4 112.6(6)
B3 B8 B4 62.3(5)
B7 B8 B11 59.4(5)
B3 B8 B11 107.5(6)
B4 B8 B11 109.2(6)
B7 B8 B9 107.6(6)
B3 B8 B9 106.6(6)
B4 B8 B9 59.0(5)
B11 B8 B9 59.6(5)
B10 B9 B5 60.9(5)
B10 B9 B4 112.7(6)
B5 B9 B4 62.8(5)
B10 B9 B11 59.4(5)
B5 B9 B11 107.4(6)
B4 B9 B11 109.3(6)
B10 B9 B8 107.5(6)
B5 B9 B8 107.1(6)
B4 B9 B8 59.3(5)
B11 B9 B8 59.5(5)
B9 B10 C1 102.7(6)
B9 B10 B11 62.0(5)
C1 B10 B11 104.5(5)
B9 B10 B6 108.9(6)
C1 B10 B6 58.9(4)
B11 B10 B6 60.1(5)
B9 B10 B5 60.3(5)
C1 B10 B5 55.2(4)
B11 B10 B5 108.9(6)
B6 B10 B5 105.7(6)
B7 B11 B10 109.8(6)
B7 B11 B6 61.2(5)
B10 B11 B6 60.6(5)
B7 B11 B8 58.5(5)
B10 B11 B8 108.0(6)
B6 B11 B8 107.0(6)
B7 B11 B9 107.8(6)
B10 B11 B9 58.6(5)
B6 B11 B9 106.6(6)
B8 B11 B9 60.9(5)
C71 O1 P3 119.4(4)
C2 C1 B5 111.1(5)
C2 C1 B6 61.9(4)
B5 C1 B6 114.4(5)
C2 C1 B10 110.0(5)
B5 C1 B10 63.1(5)
B6 C1 B10 61.2(4)
C2 C1 P1 115.5(4)
B5 C1 P1 125.3(5)
B6 C1 P1 111.8(5)
B10 C1 P1 121.0(5)
C1 C2 B3 113.1(5)
C1 C2 B6 62.4(4)
B3 C2 B6 115.9(5)
C1 C2 B7 111.9(5)
B3 C2 B7 63.7(5)
B6 C2 B7 62.0(5)
C1 C2 P2 115.8(4)
B3 C2 P2 123.6(5)
B6 C2 P2 110.6(5)
B7 C2 P2 118.2(5)
C12 C11 C16 120.0(7)
C12 C11 P1 122.8(6)
C16 C11 P1 117.0(5)
C11 C12 C13 119.9(7)
C14 C13 C12 120.0(7)
C15 C14 C13 120.5(7)
C14 C15 C16 120.7(7)
C15 C16 C11 118.8(7)
C22 C21 C26 117.7(7)
C22 C21 P1 125.3(6)
C26 C21 P1 117.0(6)
C21 C22 C23 121.3(7)
C24 C23 C22 119.9(8)
C25 C24 C23 119.5(8)
C24 C25 C26 121.5(8)
C25 C26 C21 120.1(7)
C32 C31 C36 119.5(7)
C32 C31 P2 118.3(5)
C36 C31 P2 122.2(5)
C33 C32 C31 119.9(7)
C32 C33 C34 120.1(7)
C35 C34 C33 119.9(7)
C34 C35 C36 120.4(7)
C35 C36 C31 120.1(7)
C42 C41 C46 119.0(6)
C42 C41 P2 123.3(5)
C46 C41 P2 117.2(6)
C43 C42 C41 120.7(6)
C42 C43 C44 121.0(7)
C45 C44 C43 118.7(7)
C44 C45 C46 120.8(7)
C45 C46 C41 119.8(7)
C52 C51 C56 118.2(7)
C52 C51 P3 120.8(6)
C56 C51 P3 120.9(6)
C53 C52 C51 121.4(8)
C52 C53 C54 120.2(8)
C55 C54 C53 119.3(8)
C54 C55 C56 121.1(8)
C55 C56 C51 119.8(8)
C66 C61 C62 119.6(7)
C66 C61 P3 122.4(6)
C62 C61 P3 117.9(6)
C63 C62 C61 120.1(8)
C64 C63 C62 121.4(8)
C63 C64 C65 117.6(8)
C64 C65 C66 120.5(8)
C61 C66 C65 120.8(8)
O1 C71 C72 109.7(6)

loop_
_geom_bond_atom_site_label_1
_geom_bond_atom_site_label_2
_geom_bond_distance
Au1 P3 2.2579(19)
Au1 P2 2.3917(19)
Au1 P1 2.3934(18)
P1 C11 1.808(7)
P1 C1 1.815(7)
P1 C21 1.818(7)
P2 C41 1.806(7)
P2 C31 1.811(7)
P2 C2 1.811(7)
P3 O1 1.593(5)
P3 C51 1.804(7)
P3 C61 1.813(7)
B3 C2 1.622(10)
B3 B8 1.761(11)
B3 B7 1.775(12)
B3 B4 1.823(12)
B4 B9 1.759(12)
B4 B8 1.765(12)
B4 B5 1.830(12)
B5 C1 1.623(10)
B5 B9 1.754(12)
B5 B10 1.764(12)
B6 C2 1.714(10)
B6 C1 1.722(11)
B6 B11 1.755(11)
B6 B10 1.763(11)
B6 B7 1.777(12)
B7 B8 1.721(12)
B7 B11 1.737(12)
B7 C2 1.738(10)
B8 B11 1.783(11)
B8 B9 1.808(12)
B9 B10 1.727(12)
B9 B11 1.786(12)
B10 C1 1.740(10)
B10 B11 1.743(12)
O1 C71 1.440(8)
C1 C2 1.605(8)
C11 C12 1.370(10)
C11 C16 1.397(10)
C12 C13 1.397(10)
C13 C14 1.363(11)
C14 C15 1.362(11)
C15 C16 1.393(10)
C21 C22 1.375(10)
C21 C26 1.404(10)
C22 C23 1.382(10)
C23 C24 1.369(11)
C24 C25 1.360(11)
C25 C26 1.362(10)
C31 C32 1.378(9)
C31 C36 1.378(10)
C32 C33 1.375(10)
C33 C34 1.378(10)
C34 C35 1.360(10)
C35 C36 1.373(10)
C41 C42 1.371(9)
C41 C46 1.393(9)
C42 C43 1.369(9)
C43 C44 1.383(10)
C44 C45 1.373(10)
C45 C46 1.384(10)
C51 C52 1.384(10)
C51 C56 1.392(10)
C52 C53 1.367(11)
C53 C54 1.373(12)
C54 C55 1.370(12)
C55 C56 1.380(11)
C61 C66 1.326(10)
C61 C62 1.382(10)
C62 C63 1.383(10)
C63 C64 1.364(11)
C64 C65 1.384(12)
C65 C66 1.405(11)
C71 C72 1.459(10)
